data_7207501
loop_
_publ_author_name
'Ojala, Antti'
'B\"urckst\"ummer, Hannah'
'Hwang, Jaehyung'
'Graf, Katja'
'von Vacano, Bernhard'
'Meerholz, Klaus'
'Erk, Peter'
'W\"urthner, Frank'

_publ_section_title
;
 Planar, bulk and hybrid merocyanine/C60 heterojunction devices: a case
 study on thin film morphology and photovoltaic performance
;
_journal_issue 10
_journal_name_full 'Journal of Materials Chemistry'
_journal_page_first 4473
_journal_paper_doi 10.1039/c2jm14927c
_journal_volume 22
_journal_year 2012
_chemical_formula_moiety 'C26 H30 N4 S'
_chemical_formula_sum 'C26 H30 N4 S'
_chemical_formula_weight 430.60
_chemical_name_common HB364
_chemical_name_systematic
;
?
;
_space_group_IT_number 14
_symmetry_cell_setting monoclinic
_symmetry_space_group_name_Hall '-P 2yn'
_symmetry_space_group_name_H-M 'P 1 21/n 1'
_atom_sites_solution_hydrogens geom
_atom_sites_solution_primary direct
_atom_sites_solution_secondary difmap
_audit_creation_method SHELXL-97
_cell_angle_alpha 90.00
_cell_angle_beta 91.0020(10)
_cell_angle_gamma 90.00
_cell_formula_units_Z 4
_cell_length_a 13.0466(3)
_cell_length_b 7.5537(2)
_cell_length_c 23.8222(6)
_cell_measurement_temperature 296(2)
_cell_volume 2347.32(10)
_computing_cell_refinement 'Bruker Saint'
_computing_data_collection 'Bruker Smart'
_computing_data_reduction 'Bruker Saint'
_computing_structure_refinement 'SHELXL-97 (Sheldrick, 1997)'
_computing_structure_solution 'SHELXS-97 (Sheldrick, 1990)'
_diffrn_ambient_temperature 296(2)
_diffrn_measured_fraction_theta_full 0.938
_diffrn_measured_fraction_theta_max 0.938
_diffrn_measurement_device_type 'Bruker AXS CCD Detector'
_diffrn_radiation_monochromator graphite
_diffrn_radiation_source 'fine-focus sealed tube'
_diffrn_radiation_type CuK\a
_diffrn_radiation_wavelength 1.54178
_diffrn_reflns_av_R_equivalents 0.0318
_diffrn_reflns_av_sigmaI/netI 0.0244
_diffrn_reflns_limit_h_max 14
_diffrn_reflns_limit_h_min -14
_diffrn_reflns_limit_k_max 8
_diffrn_reflns_limit_k_min -8
_diffrn_reflns_limit_l_max 26
_diffrn_reflns_limit_l_min -25
_diffrn_reflns_number 15562
_diffrn_reflns_theta_full 62.37
_diffrn_reflns_theta_max 62.37
_diffrn_reflns_theta_min 3.71
_exptl_absorpt_coefficient_mu 1.367
_exptl_absorpt_correction_T_max 0.8213
_exptl_absorpt_correction_T_min 0.7717
_exptl_absorpt_correction_type empirical
_exptl_absorpt_process_details 'R.H. Blessing, Acta Cryst. A 1995, 51, 33'
_exptl_crystal_colour blue
_exptl_crystal_density_diffrn 1.218
_exptl_crystal_density_method 'not measured'
_exptl_crystal_description block
_exptl_crystal_F_000 920
_exptl_crystal_size_max 0.20
_exptl_crystal_size_mid 0.20
_exptl_crystal_size_min 0.15
_refine_diff_density_max 0.536
_refine_diff_density_min -0.342
_refine_diff_density_rms 0.055
_refine_ls_extinction_coef 0.00127(15)
_refine_ls_extinction_expression Fc^*^=kFc[1+0.001xFc^2^\l^3^/sin(2\q)]^-1/4^
_refine_ls_extinction_method SHELXL
_refine_ls_goodness_of_fit_ref 1.033
_refine_ls_hydrogen_treatment constr
_refine_ls_matrix_type full
_refine_ls_number_parameters 285
_refine_ls_number_reflns 3503
_refine_ls_number_restraints 0
_refine_ls_restrained_S_all 1.033
_refine_ls_R_factor_all 0.0350
_refine_ls_R_factor_gt 0.0340
_refine_ls_shift/su_max 0.000
_refine_ls_shift/su_mean 0.000
_refine_ls_structure_factor_coef Fsqd
_refine_ls_weighting_details 'calc w=1/[\s^2^(Fo^2^)+(0.0567P)^2^+1.0569P] where P=(Fo^2^+2Fc^2^)/3'
_refine_ls_weighting_scheme calc
_refine_ls_wR_factor_gt 0.0930
_refine_ls_wR_factor_ref 0.0940
_reflns_number_gt 3369
_reflns_number_total 3503
_reflns_threshold_expression >2sigma(I)
_cod_data_source_file c2jm14927c.txt
_cod_data_source_block ajo35_0m
_cod_original_sg_symbol_H-M P21/n
_cod_database_code 7207501

loop_
_symmetry_equiv_pos_as_xyz
'x, y, z'
'-x+1/2, y+1/2, -z+1/2'
'-x, -y, -z'
'x-1/2, -y-1/2, z-1/2'

loop_
_atom_site_label
_atom_site_type_symbol
_atom_site_fract_x
_atom_site_fract_y
_atom_site_fract_z
_atom_site_U_iso_or_equiv
_atom_site_adp_type
_atom_site_occupancy
_atom_site_symmetry_multiplicity
_atom_site_calc_flag
_atom_site_refinement_flags
S1 S 0.27663(2) 0.17701(5) 0.224418(14) 0.01463(14) Uani 1 1 d .
N1 N -0.03411(8) 0.25513(15) 0.08013(5) 0.0111(3) Uani 1 1 d .
N3 N 0.51884(9) 0.17697(17) 0.39944(5) 0.0198(3) Uani 1 1 d .
N4 N 0.55481(9) 0.21642(18) 0.21549(5) 0.0220(3) Uani 1 1 d .
N2 N 0.26414(8) 0.13570(15) 0.33303(5) 0.0132(3) Uani 1 1 d .
C22 C 0.29720(12) 0.2159(2) 0.05366(7) 0.0293(4) Uani 1 1 d .
H22A H 0.2736 0.3110 0.0768 0.044 Uiso 1 1 calc R
H22B H 0.3624 0.2466 0.0383 0.044 Uiso 1 1 calc R
H22C H 0.3043 0.1104 0.0759 0.044 Uiso 1 1 calc R
C21 C 0.22027(11) 0.1836(2) 0.00613(6) 0.0181(3) Uani 1 1 d .
H21A H 0.2454 0.0888 -0.0174 0.022 Uiso 1 1 calc R
H21B H 0.2151 0.2896 -0.0167 0.022 Uiso 1 1 calc R
C20 C 0.11393(10) 0.13466(19) 0.02650(6) 0.0152(3) Uani 1 1 d .
H20A H 0.0746 0.0822 -0.0042 0.018 Uiso 1 1 calc R
H20B H 0.1202 0.0475 0.0563 0.018 Uiso 1 1 calc R
C19 C 0.05768(10) 0.29680(18) 0.04824(6) 0.0128(3) Uani 1 1 d .
H19A H 0.1043 0.3645 0.0720 0.015 Uiso 1 1 calc R
H19B H 0.0381 0.3709 0.0166 0.015 Uiso 1 1 calc R
C8 C -0.03463(10) 0.21519(18) 0.13504(6) 0.0116(3) Uani 1 1 d .
C9 C 0.05644(11) 0.19716(18) 0.16633(6) 0.0134(3) Uani 1 1 d .
H9 H 0.1175 0.2107 0.1472 0.016 Uiso 1 1 calc R
C10 C 0.06387(11) 0.16109(18) 0.22294(6) 0.0134(3) Uani 1 1 d .
H10 H 0.0032 0.1422 0.2420 0.016 Uiso 1 1 calc R
C11 C 0.15554(10) 0.15079(18) 0.25393(6) 0.0135(3) Uani 1 1 d .
C13 C 0.33134(10) 0.16197(18) 0.29159(6) 0.0128(3) Uani 1 1 d .
C14 C 0.43767(10) 0.17834(18) 0.30025(6) 0.0132(3) Uani 1 1 d .
C15 C 0.48123(10) 0.17690(18) 0.35508(6) 0.0133(3) Uani 1 1 d .
C16 C 0.50307(11) 0.19938(18) 0.25385(6) 0.0145(3) Uani 1 1 d .
C1 C -0.13539(10) 0.26380(18) 0.05733(6) 0.0114(3) Uani 1 1 d .
C2 C -0.16565(11) 0.29540(18) 0.00236(6) 0.0143(3) Uani 1 1 d .
H2 H -0.1183 0.3159 -0.0256 0.017 Uiso 1 1 calc R
C3 C -0.27075(11) 0.29498(19) -0.00892(6) 0.0178(3) Uani 1 1 d .
H3 H -0.2944 0.3163 -0.0453 0.021 Uiso 1 1 calc R
C4 C -0.34079(11) 0.2635(2) 0.03304(6) 0.0185(3) Uani 1 1 d .
H4 H -0.4106 0.2646 0.0243 0.022 Uiso 1 1 calc R
C5 C -0.30817(11) 0.23009(19) 0.08805(6) 0.0152(3) Uani 1 1 d .
H5 H -0.3552 0.2080 0.1161 0.018 Uiso 1 1 calc R
C6 C -0.20381(10) 0.23071(18) 0.09990(6) 0.0120(3) Uani 1 1 d .
C7 C -0.14526(10) 0.20113(18) 0.15448(6) 0.0118(3) Uani 1 1 d .
C18 C -0.16947(11) 0.3510(2) 0.19628(6) 0.0156(3) Uani 1 1 d .
H18A H -0.1551 0.4634 0.1793 0.023 Uiso 1 1 calc R
H18B H -0.1278 0.3370 0.2296 0.023 Uiso 1 1 calc R
H18C H -0.2406 0.3458 0.2059 0.023 Uiso 1 1 calc R
C17 C -0.17126(10) 0.0198(2) 0.17949(6) 0.0177(3) Uani 1 1 d .
H17A H -0.2434 0.0139 0.1865 0.027 Uiso 1 1 calc R
H17B H -0.1336 0.0037 0.2141 0.027 Uiso 1 1 calc R
H17C H -0.1530 -0.0717 0.1535 0.027 Uiso 1 1 calc R
C12 C 0.16757(10) 0.12861(18) 0.31220(6) 0.0130(3) Uani 1 1 d .
C23 C 0.07961(10) 0.10269(19) 0.35058(6) 0.0146(3) Uani 1 1 d .
H23A H 0.1031 0.0382 0.3836 0.017 Uiso 1 1 calc R
H23B H 0.0277 0.0314 0.3317 0.017 Uiso 1 1 calc R
C24 C 0.03144(11) 0.2784(2) 0.36906(6) 0.0186(3) Uani 1 1 d .
H24A H 0.0811 0.3441 0.3916 0.022 Uiso 1 1 calc R
H24B H 0.0147 0.3487 0.3361 0.022 Uiso 1 1 calc R
C25 C -0.06528(12) 0.2509(2) 0.40296(7) 0.0235(4) Uani 1 1 d .
H25A H -0.0494 0.1745 0.4347 0.028 Uiso 1 1 calc R
H25B H -0.0875 0.3641 0.4176 0.028 Uiso 1 1 calc R
C26 C -0.15242(11) 0.1694(2) 0.36855(7) 0.0242(4) Uani 1 1 d .
H26A H -0.1662 0.2412 0.3360 0.036 Uiso 1 1 calc R
H26B H -0.2128 0.1630 0.3910 0.036 Uiso 1 1 calc R
H26C H -0.1334 0.0524 0.3569 0.036 Uiso 1 1 calc R

loop_
_atom_site_aniso_label
_atom_site_aniso_U_11
_atom_site_aniso_U_22
_atom_site_aniso_U_33
_atom_site_aniso_U_23
_atom_site_aniso_U_13
_atom_site_aniso_U_12
S1 0.0101(2) 0.0238(2) 0.0099(2) 0.00181(13) -0.00102(14) -0.00076(13)
N1 0.0089(6) 0.0144(6) 0.0098(6) 0.0002(4) -0.0006(4) 0.0000(4)
N3 0.0156(7) 0.0297(8) 0.0143(8) 0.0015(5) -0.0002(6) -0.0028(5)
N4 0.0166(7) 0.0340(8) 0.0156(7) 0.0011(5) 0.0013(6) -0.0012(6)
N2 0.0116(6) 0.0160(6) 0.0117(6) 0.0002(5) -0.0017(5) -0.0004(5)
C22 0.0138(8) 0.0383(10) 0.0357(10) -0.0055(8) -0.0002(7) -0.0006(7)
C21 0.0151(8) 0.0204(8) 0.0189(8) -0.0035(6) 0.0060(6) -0.0001(6)
C20 0.0143(7) 0.0170(8) 0.0143(8) -0.0020(6) 0.0013(6) -0.0010(6)
C19 0.0108(7) 0.0170(8) 0.0107(7) 0.0015(5) 0.0009(5) -0.0013(5)
C8 0.0137(7) 0.0113(7) 0.0098(7) -0.0009(5) 0.0000(5) 0.0007(5)
C9 0.0084(7) 0.0174(8) 0.0144(8) 0.0007(5) 0.0003(5) 0.0000(5)
C10 0.0104(7) 0.0156(8) 0.0143(8) -0.0006(5) 0.0001(6) -0.0006(5)
C11 0.0128(7) 0.0154(7) 0.0123(8) 0.0000(5) -0.0013(6) -0.0002(5)
C13 0.0128(7) 0.0130(7) 0.0127(8) 0.0003(5) -0.0010(6) 0.0003(5)
C14 0.0118(7) 0.0162(8) 0.0115(8) 0.0014(5) -0.0004(6) -0.0001(5)
C15 0.0084(7) 0.0166(8) 0.0151(9) 0.0009(5) 0.0033(6) -0.0011(5)
C16 0.0113(7) 0.0177(8) 0.0143(8) -0.0004(6) -0.0044(6) 0.0003(5)
C1 0.0107(7) 0.0100(7) 0.0135(7) -0.0016(5) -0.0027(5) 0.0008(5)
C2 0.0182(8) 0.0135(8) 0.0112(7) -0.0003(5) 0.0012(6) 0.0001(6)
C3 0.0207(8) 0.0179(8) 0.0145(8) 0.0004(6) -0.0076(6) 0.0017(6)
C4 0.0128(7) 0.0227(8) 0.0197(8) -0.0033(6) -0.0061(6) 0.0016(6)
C5 0.0115(7) 0.0192(8) 0.0150(8) -0.0031(6) 0.0018(6) 0.0002(6)
C6 0.0122(7) 0.0114(7) 0.0124(7) -0.0019(5) -0.0013(5) 0.0004(5)
C7 0.0090(7) 0.0173(8) 0.0090(7) 0.0002(5) -0.0005(5) -0.0008(5)
C18 0.0124(7) 0.0233(8) 0.0109(8) -0.0028(6) -0.0002(5) 0.0009(6)
C17 0.0134(7) 0.0218(8) 0.0179(8) 0.0042(6) -0.0007(6) -0.0017(6)
C12 0.0120(7) 0.0114(7) 0.0155(8) -0.0010(5) -0.0023(6) 0.0010(5)
C23 0.0125(7) 0.0187(8) 0.0124(7) 0.0013(6) -0.0025(5) -0.0012(6)
C24 0.0174(8) 0.0192(8) 0.0192(8) -0.0023(6) 0.0013(6) -0.0013(6)
C25 0.0224(8) 0.0269(9) 0.0214(9) -0.0027(7) 0.0069(6) 0.0031(7)
C26 0.0132(8) 0.0330(10) 0.0268(9) 0.0037(7) 0.0059(6) 0.0038(6)

loop_
_atom_type_symbol
_atom_type_description
_atom_type_scat_dispersion_real
_atom_type_scat_dispersion_imag
_atom_type_scat_source
C C 0.0181 0.0091 'International Tables Vol C Tables 4.2.6.8 and 6.1.1.4'
H H 0.0000 0.0000 'International Tables Vol C Tables 4.2.6.8 and 6.1.1.4'
N N 0.0311 0.0180 'International Tables Vol C Tables 4.2.6.8 and 6.1.1.4'
S S 0.3331 0.5567 'International Tables Vol C Tables 4.2.6.8 and 6.1.1.4'

loop_
_geom_angle_atom_site_label_1
_geom_angle_atom_site_label_2
_geom_angle_atom_site_label_3
_geom_angle
C13 S1 C11 88.97(6)
C8 N1 C1 111.23(11)
C8 N1 C19 124.90(11)
C1 N1 C19 123.74(11)
C13 N2 C12 110.64(11)
C21 C22 H22A 109.5
C21 C22 H22B 109.5
H22A C22 H22B 109.5
C21 C22 H22C 109.5
H22A C22 H22C 109.5
H22B C22 H22C 109.5
C22 C21 C20 113.26(13)
C22 C21 H21A 108.9
C20 C21 H21A 108.9
C22 C21 H21B 108.9
C20 C21 H21B 108.9
H21A C21 H21B 107.7
C19 C20 C21 111.12(12)
C19 C20 H20A 109.4
C21 C20 H20A 109.4
C19 C20 H20B 109.4
C21 C20 H20B 109.4
H20A C20 H20B 108.0
N1 C19 C20 114.02(11)
N1 C19 H19A 108.7
C20 C19 H19A 108.7
N1 C19 H19B 108.7
C20 C19 H19B 108.7
H19A C19 H19B 107.6
N1 C8 C9 121.51(13)
N1 C8 C7 109.39(11)
C9 C8 C7 129.07(12)
C10 C9 C8 125.86(13)
C10 C9 H9 117.1
C8 C9 H9 117.1
C9 C10 C11 124.99(13)
C9 C10 H10 117.5
C11 C10 H10 117.5
C10 C11 C12 127.51(13)
C10 C11 S1 123.48(11)
C12 C11 S1 108.92(10)
N2 C13 C14 124.01(13)
N2 C13 S1 114.89(10)
C14 C13 S1 121.10(11)
C13 C14 C15 120.98(13)
C13 C14 C16 120.12(13)
C15 C14 C16 118.89(12)
N3 C15 C14 178.51(14)
N4 C16 C14 178.81(15)
C2 C1 C6 123.21(13)
C2 C1 N1 128.19(12)
C6 C1 N1 108.58(11)
C1 C2 C3 116.51(13)
C1 C2 H2 121.7
C3 C2 H2 121.7
C4 C3 C2 121.36(14)
C4 C3 H3 119.3
C2 C3 H3 119.3
C3 C4 C5 120.97(13)
C3 C4 H4 119.5
C5 C4 H4 119.5
C6 C5 C4 118.28(13)
C6 C5 H5 120.9
C4 C5 H5 120.9
C1 C6 C5 119.66(13)
C1 C6 C7 109.48(11)
C5 C6 C7 130.86(13)
C6 C7 C8 101.23(11)
C6 C7 C17 110.72(11)
C8 C7 C17 113.36(11)
C6 C7 C18 109.87(11)
C8 C7 C18 110.46(11)
C17 C7 C18 110.81(11)
C7 C18 H18A 109.5
C7 C18 H18B 109.5
H18A C18 H18B 109.5
C7 C18 H18C 109.5
H18A C18 H18C 109.5
H18B C18 H18C 109.5
C7 C17 H17A 109.5
C7 C17 H17B 109.5
H17A C17 H17B 109.5
C7 C17 H17C 109.5
H17A C17 H17C 109.5
H17B C17 H17C 109.5
N2 C12 C11 116.56(12)
N2 C12 C23 120.24(12)
C11 C12 C23 123.18(12)
C12 C23 C24 112.64(12)
C12 C23 H23A 109.1
C24 C23 H23A 109.1
C12 C23 H23B 109.1
C24 C23 H23B 109.1
H23A C23 H23B 107.8
C25 C24 C23 112.38(12)
C25 C24 H24A 109.1
C23 C24 H24A 109.1
C25 C24 H24B 109.1
C23 C24 H24B 109.1
H24A C24 H24B 107.9
C26 C25 C24 112.82(13)
C26 C25 H25A 109.0
C24 C25 H25A 109.0
C26 C25 H25B 109.0
C24 C25 H25B 109.0
H25A C25 H25B 107.8
C25 C26 H26A 109.5
C25 C26 H26B 109.5
H26A C26 H26B 109.5
C25 C26 H26C 109.5
H26A C26 H26C 109.5
H26B C26 H26C 109.5

loop_
_geom_bond_atom_site_label_1
_geom_bond_atom_site_label_2
_geom_bond_distance
S1 C13 1.7444(14)
S1 C11 1.7515(14)
N1 C8 1.3425(18)
N1 C1 1.4212(17)
N1 C19 1.4636(17)
N3 C15 1.1573(19)
N4 C16 1.1527(19)
N2 C13 1.3465(18)
N2 C12 1.3471(17)
C22 C21 1.520(2)
C22 H22A 0.9600
C22 H22B 0.9600
C22 H22C 0.9600
C21 C20 1.5233(19)
C21 H21A 0.9700
C21 H21B 0.9700
C20 C19 1.523(2)
C20 H20A 0.9700
C20 H20B 0.9700
C19 H19A 0.9700
C19 H19B 0.9700
C8 C9 1.398(2)
C8 C7 1.5272(19)
C9 C10 1.378(2)
C9 H9 0.9300
C10 C11 1.3966(19)
C10 H10 0.9300
C11 C12 1.404(2)
C13 C14 1.404(2)
C14 C15 1.415(2)
C14 C16 1.417(2)
C1 C2 1.382(2)
C1 C6 1.3853(19)
C2 C3 1.393(2)
C2 H2 0.9300
C3 C4 1.387(2)
C3 H3 0.9300
C4 C5 1.394(2)
C4 H4 0.9300
C5 C6 1.386(2)
C5 H5 0.9300
C6 C7 1.5130(19)
C7 C17 1.534(2)
C7 C18 1.5441(19)
C18 H18A 0.9600
C18 H18B 0.9600
C18 H18C 0.9600
C17 H17A 0.9600
C17 H17B 0.9600
C17 H17C 0.9600
C12 C23 1.4925(19)
C23 C24 1.536(2)
C23 H23A 0.9700
C23 H23B 0.9700
C24 C25 1.524(2)
C24 H24A 0.9700
C24 H24B 0.9700
C25 C26 1.520(2)
C25 H25A 0.9700
C25 H25B 0.9700
C26 H26A 0.9600
C26 H26B 0.9600
C26 H26C 0.9600
